data_4068625
loop_
_publ_author_name
'Kinnibrugh, Tiffany L.'
'Salman, Seyhan'
'Getmanenko, Yulia A.'
'Coropceanu, Veaceslav'
'Porter, 3rd, William W'
'Timofeeva, Tatiana V.'
'Matzger, Adam J.'
'Br\'edas, Jean-Luc'
'Marder, Seth R.'
'Barlow, Stephen'

_publ_section_title
;
 Dipolar Second-Order Nonlinear Optical Chromophores Containing Ferrocene,
 Octamethylferrocene, and Ruthenocene Donors and Strong \p-Acceptors:
 Crystal Structures and Comparison of \p-Donor Strengths.
;
_journal_issue 5
_journal_name_full Organometallics
_journal_page_first 1350
_journal_page_last 1357
_journal_paper_doi 10.1021/om800986s
_journal_volume 28
_journal_year 2009
_chemical_formula_moiety 'C23 H24 N2 O2 Ru S'
_chemical_formula_sum 'C23 H24 N2 O2 Ru S'
_chemical_formula_weight 493.57
_chemical_name_systematic
; 
 1,3-diethyl-5-((2E,4E)-5-ruthenocenylpenta-2,4-dienylidene)-2-thiobarbituric acid 
;
_space_group_IT_number 2
_symmetry_cell_setting triclinic
_symmetry_space_group_name_Hall '-P 1'
_symmetry_space_group_name_H-M 'P -1'
_atom_sites_solution_hydrogens geom
_atom_sites_solution_primary direct
_atom_sites_solution_secondary difmap
_audit_creation_method SHELXL-97
_cell_angle_alpha 91.517(2)
_cell_angle_beta 96.695(2)
_cell_angle_gamma 110.652(2)
_cell_formula_units_Z 2
_cell_length_a 9.2218(10)
_cell_length_b 10.2988(11)
_cell_length_c 11.7624(13)
_cell_measurement_reflns_used 4926
_cell_measurement_temperature 173(2)
_cell_measurement_theta_max 27.63
_cell_measurement_theta_min 1.75
_cell_volume 1035.5(2)
_computing_cell_refinement 'SAINT+ ver. 6.2 (Bruker, 2001)'
_computing_data_collection 'APEX2  (Bruker, 2005)'
_computing_data_reduction 'SAINT+ ver. 6.2 (Bruker, 2001)'
_computing_molecular_graphics 'SHELXTL ver. 6.12 (Sheldrick, 2001)'
_computing_publication_material 'SHELXTL ver. 6.12 (Sheldrick, 2001)'
_computing_structure_refinement 'SHELXTL ver. 6.12 (Sheldrick, 2001)'
_computing_structure_solution 'SHELXTL ver. 6.12 (Sheldrick, 2001)'
_diffrn_ambient_temperature 173(2)
_diffrn_measured_fraction_theta_full 0.984
_diffrn_measured_fraction_theta_max 0.984
_diffrn_measurement_device_type 'Bruker SMART APEX CCD area detector'
_diffrn_measurement_method 'phi and omega scans'
_diffrn_radiation_monochromator graphite
_diffrn_radiation_source 'fine-focus sealed tube'
_diffrn_radiation_type MoK\a
_diffrn_radiation_wavelength 0.71073
_diffrn_reflns_av_R_equivalents 0.0431
_diffrn_reflns_av_sigmaI/netI 0.0580
_diffrn_reflns_limit_h_max 12
_diffrn_reflns_limit_h_min -12
_diffrn_reflns_limit_k_max 14
_diffrn_reflns_limit_k_min -14
_diffrn_reflns_limit_l_max 16
_diffrn_reflns_limit_l_min -15
_diffrn_reflns_number 12077
_diffrn_reflns_theta_full 29.50
_diffrn_reflns_theta_max 29.50
_diffrn_reflns_theta_min 2.12
_exptl_absorpt_coefficient_mu 0.880
_exptl_absorpt_correction_T_max 0.9491
_exptl_absorpt_correction_T_min 0.7844
_exptl_absorpt_correction_type multi-scan
_exptl_absorpt_process_details 'SADABS (Sheldrick, 2003)'
_exptl_crystal_colour red
_exptl_crystal_density_diffrn 1.583
_exptl_crystal_density_meas ?
_exptl_crystal_density_method 'not measured'
_exptl_crystal_description plate
_exptl_crystal_F_000 504
_exptl_crystal_size_max 0.29
_exptl_crystal_size_mid 0.10
_exptl_crystal_size_min 0.06
_refine_diff_density_max 1.673
_refine_diff_density_min -1.225
_refine_diff_density_rms 0.114
_refine_ls_extinction_method none
_refine_ls_goodness_of_fit_ref 1.002
_refine_ls_hydrogen_treatment constr
_refine_ls_matrix_type full
_refine_ls_number_parameters 262
_refine_ls_number_reflns 5685
_refine_ls_number_restraints 0
_refine_ls_restrained_S_all 1.002
_refine_ls_R_factor_all 0.0448
_refine_ls_R_factor_gt 0.0345
_refine_ls_shift/su_max 0.002
_refine_ls_shift/su_mean 0.000
_refine_ls_structure_factor_coef Fsqd
_refine_ls_weighting_details 'calc w=1/[\s^2^(Fo^2^)+(0.0399P)^2^+0.0000P] where P=(Fo^2^+2Fc^2^)/3'
_refine_ls_weighting_scheme calc
_refine_ls_wR_factor_gt 0.0796
_refine_ls_wR_factor_ref 0.0833
_reflns_number_gt 4763
_reflns_number_total 5685
_reflns_threshold_expression I&gt;2\s(I)
_cod_data_source_file om800986s_si_003.cif
_cod_data_source_block COMPOUND_3
_cod_depositor_comments
;
The following automatic conversions were performed:

'_symmetry_cell_setting' value 'Triclinic' changed to 'triclinic'
according to /home/saulius/struct/CIF-dictionaries/cif_core.dic
dictionary named 'cif_core.dic' version 2.4.2 from 2011-04-26.

Automatic conversion script
Id: cif_fix_values 1715 2011-07-08 13:25:40Z adriana 

The following automatic conversions were performed:

'_exptl_crystal_density_meas' value 'not measured' was changed to '?'
- the value is perceived as not measured.

Automatic conversion script
Id: cif_fix_values 3008 2015-01-20 13:52:24Z robertas 
;
_cod_original_cell_volume 1035.45(19)
_cod_original_sg_symbol_H-M 'P-1   '
_cod_database_code 4068625

loop_
_symmetry_equiv_pos_as_xyz
'x, y, z'
'-x, -y, -z'

loop_
_atom_site_label
_atom_site_type_symbol
_atom_site_fract_x
_atom_site_fract_y
_atom_site_fract_z
_atom_site_U_iso_or_equiv
_atom_site_adp_type
_atom_site_occupancy
_atom_site_symmetry_multiplicity
_atom_site_calc_flag
_atom_site_refinement_flags
Ru1 Ru -0.40265(2) -0.370940(19) 0.728497(17) 0.01326(6) Uani 1 1 d .
S1 S 1.09432(8) 0.26291(8) 0.91282(6) 0.02555(15) Uani 1 1 d .
O1 O 0.5321(2) 0.14041(19) 0.92399(15) 0.0208(4) Uani 1 1 d .
N1 N 0.7870(2) 0.1831(2) 0.90814(17) 0.0151(4) Uani 1 1 d .
C1 C 0.5974(3) 0.1305(2) 0.73508(19) 0.0125(4) Uani 1 1 d .
N2 N 0.8792(2) 0.2112(2) 0.72858(17) 0.0144(4) Uani 1 1 d .
O2 O 0.7095(2) 0.15402(19) 0.56286(14) 0.0192(4) Uani 1 1 d .
C2 C 0.6299(3) 0.1519(2) 0.8603(2) 0.0142(4) Uani 1 1 d .
C3 C 0.9113(3) 0.2169(2) 0.8467(2) 0.0162(5) Uani 1 1 d .
C4 C 0.7276(3) 0.1632(2) 0.6681(2) 0.0145(5) Uani 1 1 d .
C5 C 0.4487(3) 0.0736(2) 0.6782(2) 0.0141(5) Uani 1 1 d .
H5 H 0.4405 0.0531 0.5997 0.017 Uiso 1 1 calc R
C6 C 0.3052(3) 0.0419(2) 0.7240(2) 0.0156(5) Uani 1 1 d .
H6 H 0.3068 0.0693 0.8003 0.019 Uiso 1 1 calc R
C7 C 0.1654(3) -0.0278(2) 0.6586(2) 0.0166(5) Uani 1 1 d .
H7 H 0.1649 -0.0545 0.5823 0.020 Uiso 1 1 calc R
C8 C 0.0196(3) -0.0613(2) 0.7027(2) 0.0158(5) Uani 1 1 d .
H8 H 0.0226 -0.0358 0.7797 0.019 Uiso 1 1 calc R
C9 C -0.1226(3) -0.1275(2) 0.6411(2) 0.0153(5) Uani 1 1 d .
H9 H -0.1262 -0.1531 0.5641 0.018 Uiso 1 1 calc R
C10 C -0.2693(3) -0.1611(2) 0.6871(2) 0.0138(4) Uani 1 1 d .
C11 C -0.2911(3) -0.1591(2) 0.8067(2) 0.0164(5) Uani 1 1 d .
H11 H -0.2078 -0.1284 0.8721 0.020 Uiso 1 1 calc R
C12 C -0.4549(3) -0.2028(3) 0.8126(2) 0.0188(5) Uani 1 1 d .
H12 H -0.5036 -0.2085 0.8829 0.023 Uiso 1 1 calc R
C13 C -0.5355(3) -0.2327(2) 0.6979(2) 0.0180(5) Uani 1 1 d .
H13 H -0.6489 -0.2622 0.6763 0.022 Uiso 1 1 calc R
C14 C -0.4225(3) -0.2080(2) 0.6210(2) 0.0158(5) Uani 1 1 d .
H14 H -0.4447 -0.2166 0.5370 0.019 Uiso 1 1 calc R
C15 C -0.3684(5) -0.5288(3) 0.8360(3) 0.0448(10) Uani 1 1 d .
H15 H -0.3331 -0.5167 0.9188 0.054 Uiso 1 1 calc R
C16 C -0.5258(4) -0.5772(3) 0.7826(3) 0.0381(8) Uani 1 1 d .
H16 H -0.6187 -0.6035 0.8223 0.046 Uiso 1 1 calc R
C17 C -0.5258(3) -0.5876(3) 0.6634(3) 0.0265(6) Uani 1 1 d .
H17 H -0.6187 -0.6219 0.6055 0.032 Uiso 1 1 calc R
C18 C -0.3703(3) -0.5461(3) 0.6413(3) 0.0268(6) Uani 1 1 d .
H18 H -0.3360 -0.5469 0.5656 0.032 Uiso 1 1 calc R
C19 C -0.2716(3) -0.5095(3) 0.7478(3) 0.0361(8) Uani 1 1 d .
H19 H -0.1575 -0.4814 0.7587 0.043 Uiso 1 1 calc R
C20 C 0.8133(3) 0.1796(3) 1.0342(2) 0.0213(5) Uani 1 1 d .
H20A H 0.9001 0.1486 1.0547 0.026 Uiso 1 1 calc R
H20B H 0.7210 0.1126 1.0592 0.026 Uiso 1 1 calc R
C21 C 0.8482(3) 0.3199(3) 1.0967(2) 0.0277(6) Uani 1 1 d .
H21A H 0.8644 0.3121 1.1780 0.042 Uiso 1 1 calc R
H21B H 0.7616 0.3502 1.0782 0.042 Uiso 1 1 calc R
H21C H 0.9407 0.3862 1.0736 0.042 Uiso 1 1 calc R
C22 C 1.0088(3) 0.2553(3) 0.6579(2) 0.0181(5) Uani 1 1 d .
H22A H 0.9770 0.1992 0.5854 0.022 Uiso 1 1 calc R
H22B H 1.0987 0.2393 0.6973 0.022 Uiso 1 1 calc R
C23 C 1.0547(3) 0.4075(3) 0.6347(3) 0.0317(7) Uani 1 1 d .
H23A H 1.1388 0.4323 0.5889 0.047 Uiso 1 1 calc R
H23B H 1.0880 0.4634 0.7061 0.047 Uiso 1 1 calc R
H23C H 0.9665 0.4233 0.5943 0.047 Uiso 1 1 calc R

loop_
_atom_site_aniso_label
_atom_site_aniso_U_11
_atom_site_aniso_U_22
_atom_site_aniso_U_33
_atom_site_aniso_U_23
_atom_site_aniso_U_13
_atom_site_aniso_U_12
Ru1 0.01154(9) 0.01270(10) 0.01487(10) 0.00114(7) 0.00111(7) 0.00373(7)
S1 0.0143(3) 0.0403(4) 0.0186(3) -0.0014(3) -0.0029(2) 0.0073(3)
O1 0.0175(9) 0.0292(10) 0.0137(9) -0.0004(7) 0.0022(7) 0.0059(7)
N1 0.0146(9) 0.0184(10) 0.0111(10) 0.0023(8) 0.0003(8) 0.0049(8)
C1 0.0115(10) 0.0155(10) 0.0094(10) 0.0009(8) 0.0020(8) 0.0030(8)
N2 0.0122(9) 0.0172(10) 0.0126(10) 0.0007(8) 0.0015(7) 0.0038(8)
O2 0.0168(8) 0.0280(10) 0.0110(8) -0.0002(7) 0.0012(7) 0.0063(7)
C2 0.0149(11) 0.0130(11) 0.0135(11) 0.0008(8) 0.0002(9) 0.0040(9)
C3 0.0155(11) 0.0162(11) 0.0160(12) -0.0006(9) 0.0016(9) 0.0047(9)
C4 0.0146(11) 0.0134(11) 0.0151(12) -0.0006(9) 0.0006(9) 0.0051(9)
C5 0.0150(11) 0.0147(11) 0.0124(11) 0.0010(9) 0.0003(9) 0.0054(9)
C6 0.0179(11) 0.0163(11) 0.0128(11) 0.0027(9) 0.0018(9) 0.0063(9)
C7 0.0176(11) 0.0161(11) 0.0165(12) 0.0032(9) 0.0035(9) 0.0059(9)
C8 0.0159(11) 0.0154(11) 0.0151(12) 0.0020(9) 0.0013(9) 0.0046(9)
C9 0.0159(11) 0.0162(11) 0.0130(11) 0.0001(9) 0.0016(9) 0.0048(9)
C10 0.0143(11) 0.0128(11) 0.0129(11) 0.0012(8) 0.0012(9) 0.0034(9)
C11 0.0175(11) 0.0146(11) 0.0147(12) -0.0013(9) 0.0006(9) 0.0035(9)
C12 0.0189(12) 0.0181(12) 0.0209(13) 0.0017(10) 0.0082(10) 0.0069(10)
C13 0.0133(11) 0.0157(12) 0.0258(14) 0.0032(10) 0.0020(10) 0.0060(9)
C14 0.0174(11) 0.0147(11) 0.0138(12) 0.0016(9) -0.0012(9) 0.0051(9)
C15 0.093(3) 0.0225(15) 0.0222(16) 0.0005(12) -0.0094(17) 0.0304(18)
C16 0.048(2) 0.0179(14) 0.056(2) 0.0132(14) 0.0327(17) 0.0124(13)
C17 0.0197(13) 0.0156(12) 0.0405(17) -0.0031(11) -0.0063(12) 0.0055(10)
C18 0.0348(15) 0.0171(13) 0.0327(16) 0.0022(11) 0.0126(13) 0.0118(11)
C19 0.0200(14) 0.0157(13) 0.070(2) -0.0047(14) -0.0112(15) 0.0097(11)
C20 0.0209(12) 0.0307(14) 0.0108(12) 0.0048(10) 0.0001(10) 0.0076(11)
C21 0.0257(14) 0.0354(16) 0.0142(13) -0.0051(11) -0.0012(10) 0.0029(12)
C22 0.0130(11) 0.0247(13) 0.0171(12) 0.0013(10) 0.0050(9) 0.0064(10)
C23 0.0256(14) 0.0302(15) 0.0445(19) 0.0167(13) 0.0163(13) 0.0118(12)

loop_
_atom_type_symbol
_atom_type_description
_atom_type_scat_dispersion_real
_atom_type_scat_dispersion_imag
_atom_type_scat_source
C C 0.0033 0.0016 'International Tables Vol C Tables 4.2.6.8 and 6.1.1.4'
H H 0.0000 0.0000 'International Tables Vol C Tables 4.2.6.8 and 6.1.1.4'
N N 0.0061 0.0033 'International Tables Vol C Tables 4.2.6.8 and 6.1.1.4'
O O 0.0106 0.0060 'International Tables Vol C Tables 4.2.6.8 and 6.1.1.4'
S S 0.1246 0.1234 'International Tables Vol C Tables 4.2.6.8 and 6.1.1.4'
Ru Ru -1.2594 0.8363 'International Tables Vol C Tables 4.2.6.8 and 6.1.1.4'

loop_
_geom_angle_atom_site_label_1
_geom_angle_atom_site_label_2
_geom_angle_atom_site_label_3
_geom_angle
C19 Ru1 C15 38.13(14)
C19 Ru1 C14 139.41(12)
C15 Ru1 C14 176.72(13)
C19 Ru1 C10 115.11(10)
C15 Ru1 C10 138.34(12)
C14 Ru1 C10 38.68(8)
C19 Ru1 C16 63.48(12)
C15 Ru1 C16 38.04(14)
C14 Ru1 C16 145.02(12)
C10 Ru1 C16 175.72(12)
C19 Ru1 C18 37.98(12)
C15 Ru1 C18 63.48(12)
C14 Ru1 C18 115.93(10)
C10 Ru1 C18 118.71(10)
C16 Ru1 C18 63.00(11)
C19 Ru1 C11 117.80(10)
C15 Ru1 C11 114.06(11)
C14 Ru1 C11 64.45(9)
C10 Ru1 C11 38.73(9)
C16 Ru1 C11 137.67(12)
C18 Ru1 C11 146.30(10)
C19 Ru1 C17 63.19(10)
C15 Ru1 C17 63.26(12)
C14 Ru1 C17 118.47(10)
C10 Ru1 C17 146.16(11)
C16 Ru1 C17 37.55(12)
C18 Ru1 C17 37.47(11)
C11 Ru1 C17 174.89(10)
C19 Ru1 C13 176.59(12)
C15 Ru1 C13 144.65(13)
C14 Ru1 C13 37.93(9)
C10 Ru1 C13 64.14(9)
C16 Ru1 C13 117.53(11)
C18 Ru1 C13 139.00(11)
C11 Ru1 C13 63.94(9)
C17 Ru1 C13 115.37(10)
C19 Ru1 C12 145.07(12)
C15 Ru1 C12 117.02(12)
C14 Ru1 C12 63.84(9)
C10 Ru1 C12 64.18(9)
C16 Ru1 C12 114.38(11)
C18 Ru1 C12 175.55(10)
C11 Ru1 C12 38.06(9)
C17 Ru1 C12 138.27(10)
C13 Ru1 C12 38.08(9)
C3 N1 C2 124.9(2)
C3 N1 C20 120.0(2)
C2 N1 C20 115.2(2)
C5 C1 C4 118.3(2)
C5 C1 C2 122.4(2)
C4 C1 C2 119.2(2)
C3 N2 C4 123.9(2)
C3 N2 C22 120.1(2)
C4 N2 C22 115.95(19)
O1 C2 N1 119.1(2)
O1 C2 C1 124.9(2)
N1 C2 C1 115.9(2)
N1 C3 N2 117.5(2)
N1 C3 S1 120.98(18)
N2 C3 S1 121.48(18)
O2 C4 N2 119.7(2)
O2 C4 C1 122.9(2)
N2 C4 C1 117.4(2)
C1 C5 C6 128.1(2)
C1 C5 H5 115.9
C6 C5 H5 115.9
C7 C6 C5 121.4(2)
C7 C6 H6 119.3
C5 C6 H6 119.3
C6 C7 C8 122.5(2)
C6 C7 H7 118.8
C8 C7 H7 118.8
C9 C8 C7 124.9(2)
C9 C8 H8 117.5
C7 C8 H8 117.5
C8 C9 C10 124.3(2)
C8 C9 H9 117.8
C10 C9 H9 117.8
C14 C10 C11 107.1(2)
C14 C10 C9 125.9(2)
C11 C10 C9 127.0(2)
C14 C10 Ru1 70.49(13)
C11 C10 Ru1 70.74(13)
C9 C10 Ru1 122.27(16)
C12 C11 C10 108.0(2)
C12 C11 Ru1 71.50(14)
C10 C11 Ru1 70.53(13)
C12 C11 H11 126.0
C10 C11 H11 126.0
Ru1 C11 H11 126.0
C11 C12 C13 108.2(2)
C11 C12 Ru1 70.43(14)
C13 C12 Ru1 70.93(14)
C11 C12 H12 125.9
C13 C12 H12 125.9
Ru1 C12 H12 125.9
C14 C13 C12 108.2(2)
C14 C13 Ru1 70.25(13)
C12 C13 Ru1 70.99(14)
C14 C13 H13 125.9
C12 C13 H13 125.9
Ru1 C13 H13 125.9
C13 C14 C10 108.5(2)
C13 C14 Ru1 71.82(14)
C10 C14 Ru1 70.82(13)
C13 C14 H14 125.7
C10 C14 H14 125.7
Ru1 C14 H14 125.7
C16 C15 C19 107.5(3)
C16 C15 Ru1 71.19(17)
C19 C15 Ru1 70.89(17)
C16 C15 H15 126.2
C19 C15 H15 126.2
Ru1 C15 H15 126.2
C17 C16 C15 108.1(3)
C17 C16 Ru1 71.50(16)
C15 C16 Ru1 70.77(17)
C17 C16 H16 125.9
C15 C16 H16 125.9
Ru1 C16 H16 125.9
C18 C17 C16 108.4(3)
C18 C17 Ru1 71.01(15)
C16 C17 Ru1 70.95(16)
C18 C17 H17 125.8
C16 C17 H17 125.8
Ru1 C17 H17 125.8
C17 C18 C19 108.2(3)
C17 C18 Ru1 71.51(15)
C19 C18 Ru1 70.72(16)
C17 C18 H18 125.9
C19 C18 H18 125.9
Ru1 C18 H18 125.9
C18 C19 C15 107.7(3)
C18 C19 Ru1 71.29(15)
C15 C19 Ru1 70.98(17)
C18 C19 H19 126.1
C15 C19 H19 126.1
Ru1 C19 H19 126.1
N1 C20 C21 112.7(2)
N1 C20 H20A 109.0
C21 C20 H20A 109.0
N1 C20 H20B 109.0
C21 C20 H20B 109.0
H20A C20 H20B 107.8
C20 C21 H21A 109.5
C20 C21 H21B 109.5
H21A C21 H21B 109.5
C20 C21 H21C 109.5
H21A C21 H21C 109.5
H21B C21 H21C 109.5
N2 C22 C23 111.8(2)
N2 C22 H22A 109.3
C23 C22 H22A 109.3
N2 C22 H22B 109.3
C23 C22 H22B 109.3
H22A C22 H22B 107.9
C22 C23 H23A 109.5
C22 C23 H23B 109.5
H23A C23 H23B 109.5
C22 C23 H23C 109.5
H23A C23 H23C 109.5
H23B C23 H23C 109.5

loop_
_geom_bond_atom_site_label_1
_geom_bond_atom_site_label_2
_geom_bond_distance
Ru1 C19 2.171(3)
Ru1 C15 2.173(3)
Ru1 C14 2.173(2)
Ru1 C10 2.178(2)
Ru1 C16 2.178(3)
Ru1 C18 2.179(3)
Ru1 C11 2.180(2)
Ru1 C17 2.185(3)
Ru1 C13 2.194(2)
Ru1 C12 2.195(2)
S1 C3 1.670(2)
O1 C2 1.215(3)
N1 C3 1.372(3)
N1 C2 1.411(3)
N1 C20 1.478(3)
C1 C5 1.367(3)
C1 C4 1.458(3)
C1 C2 1.463(3)
N2 C3 1.382(3)
N2 C4 1.402(3)
N2 C22 1.482(3)
O2 C4 1.226(3)
C5 C6 1.421(3)
C5 H5 0.9300
C6 C7 1.363(3)
C6 H6 0.9300
C7 C8 1.429(3)
C7 H7 0.9300
C8 C9 1.353(3)
C8 H8 0.9300
C9 C10 1.447(3)
C9 H9 0.9300
C10 C14 1.441(3)
C10 C11 1.445(3)
C11 C12 1.427(3)
C11 H11 0.9800
C12 C13 1.432(4)
C12 H12 0.9800
C13 C14 1.420(3)
C13 H13 0.9800
C14 H14 0.9800
C15 C16 1.418(5)
C15 C19 1.419(5)
C15 H15 0.9800
C16 C17 1.404(5)
C16 H16 0.9800
C17 C18 1.402(4)
C17 H17 0.9800
C18 C19 1.416(4)
C18 H18 0.9800
C19 H19 0.9800
C20 C21 1.513(4)
C20 H20A 0.9700
C20 H20B 0.9700
C21 H21A 0.9600
C21 H21B 0.9600
C21 H21C 0.9600
C22 C23 1.514(4)
C22 H22A 0.9700
C22 H22B 0.9700
C23 H23A 0.9600
C23 H23B 0.9600
C23 H23C 0.9600

loop_
_geom_torsion_atom_site_label_1
_geom_torsion_atom_site_label_2
_geom_torsion_atom_site_label_3
_geom_torsion_atom_site_label_4
_geom_torsion
C3 N1 C2 O1 -170.9(2)
C20 N1 C2 O1 8.1(3)
C3 N1 C2 C1 11.4(3)
C20 N1 C2 C1 -169.5(2)
C5 C1 C2 O1 -10.6(4)
C4 C1 C2 O1 173.0(2)
C5 C1 C2 N1 166.9(2)
C4 C1 C2 N1 -9.5(3)
C2 N1 C3 N2 -4.5(3)
C20 N1 C3 N2 176.5(2)
C2 N1 C3 S1 175.67(18)
C20 N1 C3 S1 -3.3(3)
C4 N2 C3 N1 -4.9(3)
C22 N2 C3 N1 176.0(2)
C4 N2 C3 S1 174.94(18)
C22 N2 C3 S1 -4.1(3)
C3 N2 C4 O2 -175.8(2)
C22 N2 C4 O2 3.3(3)
C3 N2 C4 C1 6.1(3)
C22 N2 C4 C1 -174.8(2)
C5 C1 C4 O2 6.9(4)
C2 C1 C4 O2 -176.5(2)
C5 C1 C4 N2 -175.1(2)
C2 C1 C4 N2 1.5(3)
C4 C1 C5 C6 -175.6(2)
C2 C1 C5 C6 8.0(4)
C1 C5 C6 C7 -173.3(2)
C5 C6 C7 C8 179.8(2)
C6 C7 C8 C9 178.5(2)
C7 C8 C9 C10 179.9(2)
C8 C9 C10 C14 168.1(2)
C8 C9 C10 C11 -14.4(4)
C8 C9 C10 Ru1 -103.7(2)
C19 Ru1 C10 C14 139.16(16)
C15 Ru1 C10 C14 177.88(18)
C18 Ru1 C10 C14 96.53(16)
C11 Ru1 C10 C14 -117.0(2)
C17 Ru1 C10 C14 60.4(2)
C13 Ru1 C10 C14 -37.16(14)
C12 Ru1 C10 C14 -79.67(15)
C19 Ru1 C10 C11 -103.82(17)
C15 Ru1 C10 C11 -65.1(2)
C14 Ru1 C10 C11 117.0(2)
C18 Ru1 C10 C11 -146.44(15)
C17 Ru1 C10 C11 177.47(16)
C13 Ru1 C10 C11 79.87(15)
C12 Ru1 C10 C11 37.36(14)
C19 Ru1 C10 C9 18.4(2)
C15 Ru1 C10 C9 57.1(3)
C14 Ru1 C10 C9 -120.8(3)
C18 Ru1 C10 C9 -24.2(2)
C11 Ru1 C10 C9 122.2(3)
C17 Ru1 C10 C9 -60.3(3)
C13 Ru1 C10 C9 -157.9(2)
C12 Ru1 C10 C9 159.6(2)
C14 C10 C11 C12 -0.6(3)
C9 C10 C11 C12 -178.5(2)
Ru1 C10 C11 C12 -62.06(17)
C14 C10 C11 Ru1 61.47(16)
C9 C10 C11 Ru1 -116.4(2)
C19 Ru1 C11 C12 -146.11(17)
C15 Ru1 C11 C12 -103.71(19)
C14 Ru1 C11 C12 79.51(16)
C10 Ru1 C11 C12 117.6(2)
C16 Ru1 C11 C12 -65.9(2)
C18 Ru1 C11 C12 178.53(18)
C13 Ru1 C11 C12 37.19(15)
C19 Ru1 C11 C10 96.28(17)
C15 Ru1 C11 C10 138.68(17)
C14 Ru1 C11 C10 -38.11(13)
C16 Ru1 C11 C10 176.44(17)
C18 Ru1 C11 C10 60.9(2)
C13 Ru1 C11 C10 -80.43(15)
C12 Ru1 C11 C10 -117.6(2)
C10 C11 C12 C13 0.3(3)
Ru1 C11 C12 C13 -61.16(17)
C10 C11 C12 Ru1 61.44(16)
C19 Ru1 C12 C11 59.5(2)
C15 Ru1 C12 C11 95.21(19)
C14 Ru1 C12 C11 -81.25(15)
C10 Ru1 C12 C11 -38.01(14)
C16 Ru1 C12 C11 137.53(17)
C17 Ru1 C12 C11 174.44(16)
C13 Ru1 C12 C11 -118.3(2)
C19 Ru1 C12 C13 177.82(19)
C15 Ru1 C12 C13 -146.46(17)
C14 Ru1 C12 C13 37.08(14)
C10 Ru1 C12 C13 80.32(15)
C16 Ru1 C12 C13 -104.14(18)
C11 Ru1 C12 C13 118.3(2)
C17 Ru1 C12 C13 -67.2(2)
C11 C12 C13 C14 0.2(3)
Ru1 C12 C13 C14 -60.70(16)
C11 C12 C13 Ru1 60.85(17)
C15 Ru1 C13 C14 176.61(19)
C10 Ru1 C13 C14 37.89(13)
C16 Ru1 C13 C14 -146.53(16)
C18 Ru1 C13 C14 -66.9(2)
C11 Ru1 C13 C14 81.16(15)
C17 Ru1 C13 C14 -104.46(16)
C12 Ru1 C13 C14 118.3(2)
C15 Ru1 C13 C12 58.3(2)
C14 Ru1 C13 C12 -118.3(2)
C10 Ru1 C13 C12 -80.44(15)
C16 Ru1 C13 C12 95.14(18)
C18 Ru1 C13 C12 174.73(16)
C11 Ru1 C13 C12 -37.16(14)
C17 Ru1 C13 C12 137.21(15)
C12 C13 C14 C10 -0.5(3)
Ru1 C13 C14 C10 -61.69(16)
C12 C13 C14 Ru1 61.16(17)
C11 C10 C14 C13 0.7(3)
C9 C10 C14 C13 178.6(2)
Ru1 C10 C14 C13 62.32(16)
C11 C10 C14 Ru1 -61.63(16)
C9 C10 C14 Ru1 116.3(2)
C19 Ru1 C14 C13 176.62(16)
C10 Ru1 C14 C13 -117.9(2)
C16 Ru1 C14 C13 58.5(2)
C18 Ru1 C14 C13 137.83(15)
C11 Ru1 C14 C13 -79.71(15)
C17 Ru1 C14 C13 95.58(16)
C12 Ru1 C14 C13 -37.22(14)
C19 Ru1 C14 C10 -65.5(2)
C16 Ru1 C14 C10 176.39(18)
C18 Ru1 C14 C10 -104.31(15)
C11 Ru1 C14 C10 38.15(13)
C17 Ru1 C14 C10 -146.56(14)
C13 Ru1 C14 C10 117.9(2)
C12 Ru1 C14 C10 80.63(15)
C19 Ru1 C15 C16 -117.0(3)
C10 Ru1 C15 C16 176.42(17)
C18 Ru1 C15 C16 -79.3(2)
C11 Ru1 C15 C16 138.00(18)
C17 Ru1 C15 C16 -37.18(18)
C13 Ru1 C15 C16 59.7(3)
C12 Ru1 C15 C16 95.75(19)
C10 Ru1 C15 C19 -66.6(2)
C16 Ru1 C15 C19 117.0(3)
C18 Ru1 C15 C19 37.73(17)
C11 Ru1 C15 C19 -104.97(18)
C17 Ru1 C15 C19 79.85(19)
C13 Ru1 C15 C19 176.69(17)
C12 Ru1 C15 C19 -147.22(17)
C19 C15 C16 C17 0.1(3)
Ru1 C15 C16 C17 62.1(2)
C19 C15 C16 Ru1 -62.0(2)
C19 Ru1 C16 C17 -79.75(19)
C15 Ru1 C16 C17 -117.7(3)
C14 Ru1 C16 C17 60.3(2)
C18 Ru1 C16 C17 -37.00(17)
C11 Ru1 C16 C17 177.19(15)
C13 Ru1 C16 C17 96.59(18)
C12 Ru1 C16 C17 139.01(16)
C19 Ru1 C16 C15 37.93(19)
C14 Ru1 C16 C15 178.02(19)
C18 Ru1 C16 C15 80.7(2)
C11 Ru1 C16 C15 -65.1(2)
C17 Ru1 C16 C15 117.7(3)
C13 Ru1 C16 C15 -145.72(19)
C12 Ru1 C16 C15 -103.3(2)
C15 C16 C17 C18 -0.2(3)
Ru1 C16 C17 C18 61.46(19)
C15 C16 C17 Ru1 -61.6(2)
C19 Ru1 C17 C18 -37.60(19)
C15 Ru1 C17 C18 -80.5(2)
C14 Ru1 C17 C18 96.33(18)
C10 Ru1 C17 C18 58.1(2)
C16 Ru1 C17 C18 -118.2(3)
C13 Ru1 C17 C18 138.96(17)
C12 Ru1 C17 C18 177.97(17)
C19 Ru1 C17 C16 80.6(2)
C15 Ru1 C17 C16 37.7(2)
C14 Ru1 C17 C16 -145.47(18)
C10 Ru1 C17 C16 176.32(18)
C18 Ru1 C17 C16 118.2(3)
C13 Ru1 C17 C16 -102.85(19)
C12 Ru1 C17 C16 -63.8(2)
C16 C17 C18 C19 0.1(3)
Ru1 C17 C18 C19 61.55(19)
C16 C17 C18 Ru1 -61.42(19)
C19 Ru1 C18 C17 117.8(3)
C15 Ru1 C18 C17 79.9(2)
C14 Ru1 C18 C17 -103.70(18)
C10 Ru1 C18 C17 -147.37(17)
C16 Ru1 C18 C17 37.08(19)
C11 Ru1 C18 C17 174.07(17)
C13 Ru1 C18 C17 -64.7(2)
C15 Ru1 C18 C19 -37.9(2)
C14 Ru1 C18 C19 138.53(18)
C10 Ru1 C18 C19 94.9(2)
C16 Ru1 C18 C19 -80.7(2)
C11 Ru1 C18 C19 56.3(3)
C17 Ru1 C18 C19 -117.8(3)
C13 Ru1 C18 C19 177.51(18)
C17 C18 C19 C15 0.0(3)
Ru1 C18 C19 C15 62.01(19)
C17 C18 C19 Ru1 -62.05(19)
C16 C15 C19 C18 -0.1(3)
Ru1 C15 C19 C18 -62.21(19)
C16 C15 C19 Ru1 62.2(2)
C15 Ru1 C19 C18 117.2(3)
C14 Ru1 C19 C18 -66.3(2)
C10 Ru1 C19 C18 -105.17(17)
C16 Ru1 C19 C18 79.32(19)
C11 Ru1 C19 C18 -148.55(16)
C17 Ru1 C19 C18 37.10(17)
C12 Ru1 C19 C18 174.55(17)
C14 Ru1 C19 C15 176.58(18)
C10 Ru1 C19 C15 137.66(18)
C16 Ru1 C19 C15 -37.8(2)
C18 Ru1 C19 C15 -117.2(3)
C11 Ru1 C19 C15 94.3(2)
C17 Ru1 C19 C15 -80.1(2)
C12 Ru1 C19 C15 57.4(3)
C3 N1 C20 C21 87.6(3)
C2 N1 C20 C21 -91.5(3)
C3 N2 C22 C23 -92.0(3)
C4 N2 C22 C23 88.8(3)
